data_7236814
loop_
_publ_author_name
'Xu, Chang'
'Zhang, Wan-Ying'
'Chen, Cheng'
'Ye, Qiong'
'Fu, Da-Wei'

_publ_section_title
;
 Fast and slow integrated single-molecule dual dielectric switch based on
 a crystal/flexible thin film
;
_journal_issue 28
_journal_name_full 'Journal of Materials Chemistry C'
_journal_page_first 6945
_journal_paper_doi 10.1039/C7TC02087B
_journal_volume 5
_journal_year 2017
_chemical_formula_sum 'C12 H30 Cl6 Mn N2 O2'
_chemical_formula_weight 502.02
_space_group_IT_number 15
_space_group_name_Hall '-C 2yc'
_space_group_name_H-M_alt 'C 1 2/c 1'
_symmetry_cell_setting monoclinic
_symmetry_space_group_name_H-M 'C 1 2/c 1'
_atom_sites_solution_hydrogens geom
_atom_sites_solution_primary direct
_atom_sites_solution_secondary difmap
_audit_creation_method SHELXL-97
_audit_update_record
;
2017-04-10 deposited with the CCDC.
2017-06-26 downloaded from the CCDC.
;
_cell_angle_alpha 90.00
_cell_angle_beta 113.41(4)
_cell_angle_gamma 90.00
_cell_formula_units_Z 4
_cell_length_a 16.287(12)
_cell_length_b 9.623(7)
_cell_length_c 15.636(12)
_cell_measurement_reflns_used 2864
_cell_measurement_temperature 103(2)
_cell_measurement_theta_max 27.47
_cell_measurement_theta_min 3.20
_cell_volume 2249(3)
_computing_structure_refinement 'SHELXL-97 (Sheldrick, 1997)'
_computing_structure_solution 'SHELXS-97 (Sheldrick, 1990)'
_diffrn_ambient_temperature 103(2)
_diffrn_measured_fraction_theta_full 0.984
_diffrn_measured_fraction_theta_max 0.984
_diffrn_measurement_device_type 'Rigaku, SCXmini'
_diffrn_measurement_method '\w scans'
_diffrn_radiation_monochromator graphite
_diffrn_radiation_source 'fine-focus sealed tube'
_diffrn_radiation_type MoK\a
_diffrn_radiation_wavelength 0.71073
_diffrn_reflns_av_R_equivalents 0.0495
_diffrn_reflns_av_sigmaI/netI 0.0523
_diffrn_reflns_limit_h_max 19
_diffrn_reflns_limit_h_min -18
_diffrn_reflns_limit_k_max 11
_diffrn_reflns_limit_k_min -11
_diffrn_reflns_limit_l_max 18
_diffrn_reflns_limit_l_min -18
_diffrn_reflns_number 6311
_diffrn_reflns_theta_full 25.00
_diffrn_reflns_theta_max 25.00
_diffrn_reflns_theta_min 2.52
_exptl_absorpt_coefficient_mu 1.307
_exptl_absorpt_correction_T_max 0.970
_exptl_absorpt_correction_T_min 0.964
_exptl_absorpt_correction_type multi-scan
_exptl_absorpt_process_details 'CrystalClear (Rigaku, 2005)'
_exptl_crystal_colour green
_exptl_crystal_density_diffrn 1.483
_exptl_crystal_density_method 'not measured'
_exptl_crystal_description block
_exptl_crystal_F_000 1036
_exptl_crystal_size_max 0.34
_exptl_crystal_size_mid 0.30
_exptl_crystal_size_min 0.28
_refine_diff_density_max 2.445
_refine_diff_density_min -1.850
_refine_diff_density_rms 0.226
_refine_ls_extinction_coef 0.003(7)
_refine_ls_extinction_expression Fc^*^=kFc[1+0.001xFc^2^\l^3^/sin(2\q)]^-1/4^
_refine_ls_extinction_method SHELXL
_refine_ls_goodness_of_fit_ref 1.131
_refine_ls_hydrogen_treatment mixed
_refine_ls_matrix_type full
_refine_ls_number_parameters 109
_refine_ls_number_reflns 1957
_refine_ls_number_restraints 0
_refine_ls_restrained_S_all 1.131
_refine_ls_R_factor_all 0.1234
_refine_ls_R_factor_gt 0.0951
_refine_ls_shift/su_max 0.002
_refine_ls_shift/su_mean 0.000
_refine_ls_structure_factor_coef Fsqd
_refine_ls_weighting_details 'calc w=1/[\s^2^(Fo^2^)+(0.6000P)^2^+0.0000P] where P=(Fo^2^+2Fc^2^)/3'
_refine_ls_weighting_scheme calc
_refine_ls_wR_factor_gt 0.3279
_refine_ls_wR_factor_ref 0.3454
_reflns_number_gt 1697
_reflns_number_total 1957
_reflns_threshold_expression >2sigma(I)
_cod_data_source_file c7tc02087b2.cif
_cod_data_source_block xc1
_cod_original_sg_symbol_H-M ' C 2 / C'
_cod_database_code 7236814

loop_
_symmetry_equiv_pos_as_xyz
'x, y, z'
'-x, y, -z+1/2'
'x+1/2, y+1/2, z'
'-x+1/2, y+1/2, -z+1/2'
'-x, -y, -z'
'x, -y, z-1/2'
'-x+1/2, -y+1/2, -z'
'x+1/2, -y+1/2, z-1/2'

loop_
_atom_site_label
_atom_site_type_symbol
_atom_site_fract_x
_atom_site_fract_y
_atom_site_fract_z
_atom_site_U_iso_or_equiv
_atom_site_adp_type
_atom_site_occupancy
_atom_site_symmetry_multiplicity
_atom_site_calc_flag
_atom_site_refinement_flags
Mn1 Mn 0.0000 0.22689(11) 0.2500 0.0466(4) Uani 1 2 d S
Cl1 Cl 0.09945(13) 0.0860(2) 0.36899(16) 0.0730(6) Uani 1 1 d .
Cl2 Cl 0.08406(13) 0.3670(2) 0.18977(19) 0.0865(7) Uani 1 1 d .
Cl3 Cl -0.1762(2) 0.5898(3) 0.0287(3) 0.1321(10) Uani 1 1 d .
N1 N 0.1408(4) 0.8074(7) 0.1491(4) 0.0602(16) Uani 1 1 d .
C1 C -0.1118(5) 0.7316(8) 0.0274(7) 0.070(2) Uani 1 1 d .
H1A H -0.1163 0.7496 -0.0367 0.084 Uiso 1 1 calc R
H1B H -0.1321 0.8155 0.0501 0.084 Uiso 1 1 calc R
C4 C 0.1732(6) 0.7718(10) 0.2538(6) 0.071(2) Uani 1 1 d .
H4A H 0.2384 0.7811 0.2836 0.107 Uiso 1 1 calc R
H4B H 0.1562 0.6761 0.2607 0.107 Uiso 1 1 calc R
H4C H 0.1455 0.8356 0.2833 0.107 Uiso 1 1 calc R
C3 C 0.0385(6) 0.8176(12) 0.0996(8) 0.090(3) Uani 1 1 d .
H3A H 0.0179 0.8894 0.1320 0.108 Uiso 1 1 calc R
H3B H 0.0240 0.8514 0.0355 0.108 Uiso 1 1 calc R
C5 C 0.1754(9) 0.9429(12) 0.1395(8) 0.095(3) Uani 1 1 d .
H5A H 0.1680 0.9565 0.0748 0.143 Uiso 1 1 calc R
H5B H 0.2390 0.9484 0.1806 0.143 Uiso 1 1 calc R
H5C H 0.1424 1.0154 0.1567 0.143 Uiso 1 1 calc R
C2 C -0.0127(6) 0.6952(12) 0.0934(6) 0.075(2) Uani 1 1 d .
H2A H 0.0098 0.6180 0.0657 0.090 Uiso 1 1 calc R
C6 C 0.1799(6) 0.6996(9) 0.1095(7) 0.088(2) Uani 1 1 d .
H6A H 0.1663 0.7213 0.0440 0.133 Uiso 1 1 calc R
H6B H 0.1543 0.6089 0.1136 0.133 Uiso 1 1 calc R
H6C H 0.2449 0.6970 0.1445 0.133 Uiso 1 1 calc R
O1 O -0.0075(6) 0.6556(9) 0.1828(5) 0.098(2) Uani 1 1 d .
H1 H -0.0391 0.5829 0.1767 0.147 Uiso 1 1 d R

loop_
_atom_site_aniso_label
_atom_site_aniso_U_11
_atom_site_aniso_U_22
_atom_site_aniso_U_33
_atom_site_aniso_U_23
_atom_site_aniso_U_13
_atom_site_aniso_U_12
Mn1 0.0315(6) 0.0246(6) 0.0889(8) 0.000 0.0294(5) 0.000
Cl1 0.0479(10) 0.0603(11) 0.1087(13) 0.0236(9) 0.0288(9) 0.0050(7)
Cl2 0.0578(9) 0.0591(11) 0.1639(16) 0.0348(10) 0.0667(9) 0.0013(7)
Cl3 0.1298(16) 0.0684(14) 0.252(3) -0.0499(14) 0.1336(16) -0.0359(12)
N1 0.033(2) 0.073(4) 0.068(3) -0.016(2) 0.012(2) 0.019(2)
C1 0.048(3) 0.057(4) 0.124(5) 0.014(3) 0.055(3) 0.003(3)
C4 0.058(4) 0.081(6) 0.084(4) 0.005(4) 0.039(3) -0.011(4)
C3 0.046(4) 0.106(7) 0.119(6) -0.044(5) 0.033(4) -0.007(4)
C5 0.117(8) 0.076(6) 0.104(6) 0.018(5) 0.055(5) -0.007(5)
C2 0.055(4) 0.100(6) 0.078(4) 0.008(4) 0.035(3) 0.015(4)
C6 0.109(4) 0.052(4) 0.155(5) 0.000(4) 0.105(4) 0.020(4)
O1 0.089(5) 0.092(5) 0.116(4) -0.009(4) 0.043(4) -0.006(4)

loop_
_atom_type_symbol
_atom_type_description
_atom_type_scat_dispersion_real
_atom_type_scat_dispersion_imag
_atom_type_scat_source
C C 0.0033 0.0016 'International Tables Vol C Tables 4.2.6.8 and 6.1.1.4'
H H 0.0000 0.0000 'International Tables Vol C Tables 4.2.6.8 and 6.1.1.4'
Cl Cl 0.1484 0.1585 'International Tables Vol C Tables 4.2.6.8 and 6.1.1.4'
Mn Mn 0.3368 0.7283 'International Tables Vol C Tables 4.2.6.8 and 6.1.1.4'
N N 0.0061 0.0033 'International Tables Vol C Tables 4.2.6.8 and 6.1.1.4'
O O 0.0106 0.0060 'International Tables Vol C Tables 4.2.6.8 and 6.1.1.4'

loop_
_geom_angle_atom_site_label_1
_geom_angle_atom_site_label_2
_geom_angle_atom_site_label_3
_geom_angle
_geom_angle_site_symmetry_1
_geom_angle_site_symmetry_3
Cl1 Mn1 Cl1 109.58(12) 2 .
Cl1 Mn1 Cl2 109.83(10) 2 .
Cl1 Mn1 Cl2 108.53(9) . .
Cl1 Mn1 Cl2 108.53(9) 2 2
Cl1 Mn1 Cl2 109.83(10) . 2
Cl2 Mn1 Cl2 110.55(14) . 2
C5 N1 C6 109.8(8) . .
C5 N1 C3 106.2(8) . .
C6 N1 C3 113.3(6) . .
C5 N1 C4 109.0(6) . .
C6 N1 C4 105.4(7) . .
C3 N1 C4 113.2(7) . .
C2 C1 Cl3 106.6(6) . .
C2 C1 H1A 110.4 . .
Cl3 C1 H1A 110.4 . .
C2 C1 H1B 110.4 . .
Cl3 C1 H1B 110.4 . .
H1A C1 H1B 108.6 . .
N1 C4 H4A 109.5 . .
N1 C4 H4B 109.5 . .
H4A C4 H4B 109.5 . .
N1 C4 H4C 109.5 . .
H4A C4 H4C 109.5 . .
H4B C4 H4C 109.5 . .
C2 C3 N1 118.0(9) . .
C2 C3 H3A 107.8 . .
N1 C3 H3A 107.8 . .
C2 C3 H3B 107.8 . .
N1 C3 H3B 107.8 . .
H3A C3 H3B 107.1 . .
N1 C5 H5A 109.5 . .
N1 C5 H5B 109.5 . .
H5A C5 H5B 109.5 . .
N1 C5 H5C 109.5 . .
H5A C5 H5C 109.5 . .
H5B C5 H5C 109.5 . .
O1 C2 C3 110.5(8) . .
O1 C2 C1 110.5(8) . .
C3 C2 C1 106.3(8) . .
O1 C2 H2A 109.8 . .
C3 C2 H2A 109.8 . .
C1 C2 H2A 109.8 . .
N1 C6 H6A 109.5 . .
N1 C6 H6B 109.5 . .
H6A C6 H6B 109.5 . .
N1 C6 H6C 109.5 . .
H6A C6 H6C 109.5 . .
H6B C6 H6C 109.5 . .
C2 O1 H1 108.3 . .

loop_
_geom_bond_atom_site_label_1
_geom_bond_atom_site_label_2
_geom_bond_distance
_geom_bond_site_symmetry_2
Mn1 Cl1 2.351(2) 2
Mn1 Cl1 2.351(2) .
Mn1 Cl2 2.367(2) .
Mn1 Cl2 2.367(2) 2
Cl3 C1 1.726(8) .
N1 C5 1.452(13) .
N1 C6 1.476(10) .
N1 C3 1.537(11) .
N1 C4 1.545(10) .
C1 C2 1.571(11) .
C1 H1A 0.9900 .
C1 H1B 0.9900 .
C4 H4A 0.9800 .
C4 H4B 0.9800 .
C4 H4C 0.9800 .
C3 C2 1.423(15) .
C3 H3A 0.9900 .
C3 H3B 0.9900 .
C5 H5A 0.9800 .
C5 H5B 0.9800 .
C5 H5C 0.9800 .
C2 O1 1.419(13) .
C2 H2A 1.0000 .
C6 H6A 0.9800 .
C6 H6B 0.9800 .
C6 H6C 0.9800 .
O1 H1 0.8500 .

loop_
_geom_torsion_atom_site_label_1
_geom_torsion_atom_site_label_2
_geom_torsion_atom_site_label_3
_geom_torsion_atom_site_label_4
_geom_torsion
C5 N1 C3 C2 176.2(9)
C6 N1 C3 C2 55.6(12)
C4 N1 C3 C2 -64.3(11)
N1 C3 C2 O1 68.2(11)
N1 C3 C2 C1 -171.8(8)
Cl3 C1 C2 O1 -54.1(9)
Cl3 C1 C2 C3 -174.1(7)
